data_7248344
loop_
_publ_author_name
'Yamanaka, Kazuaki'
'Oketani, Ryusei'
'Mori, Yuya'
'Sato, Takashi'
'Tsuzuki, Seiji'
'Takahashi, Hiroki'
'Tsue, Hirohito'

_publ_section_title
;
 Thermal fluctuation-induced selective CO2 uptake of seemingly nonporous
 N,C-protected dipeptide crystals as elucidated by in situ X-ray
 crystallographic analysis
;
_journal_issue 17
_journal_name_full CrystEngComm
_journal_page_first 2314
_journal_page_last 2321
_journal_paper_doi 10.1039/D3CE01018J
_journal_volume 26
_journal_year 2024
_chemical_absolute_configuration unk
_chemical_formula_moiety 'C17 H32 N2 O5 S'
_chemical_formula_sum 'C17 H32 N2 O5 S'
_chemical_formula_weight 376.520
_chemical_melting_point 381.8
_space_group_crystal_system hexagonal
_space_group_IT_number 170
_space_group_name_Hall 'P 65'
_space_group_name_H-M_alt 'P 65'
_symmetry_Int_Tables_number 170
_audit_creation_date 2024-03-05
_audit_creation_method
;
Olex2 1.3
(compiled 2020.11.12 svn.r5f609507 for OlexSys, GUI svn.r6408)
;
_audit_update_record
;
2024-03-22 deposited with the CCDC.	2024-03-25 downloaded from the CCDC.
;
_cell_angle_alpha 90
_cell_angle_beta 90
_cell_angle_gamma 120
_cell_formula_units_Z 6
_cell_length_a 11.4929(7)
_cell_length_b 11.4929(7)
_cell_length_c 27.9288(18)
_cell_measurement_reflns_used 9683
_cell_measurement_temperature 188(2)
_cell_measurement_theta_max 31.0920
_cell_measurement_theta_min 2.2290
_cell_volume 3194.8(3)
_computing_cell_refinement 'CrysAlisPro 1.171.42.49 (Rigaku OD, 2022)'
_computing_data_collection 'CrysAlisPro 1.171.42.49 (Rigaku OD, 2022)'
_computing_data_reduction 'CrysAlisPro 1.171.42.49 (Rigaku OD, 2022)'
_computing_molecular_graphics 'Olex2 1.3 (Dolomanov et al., 2009)'
_computing_publication_material 'Olex2 1.3 (Dolomanov et al., 2009)'
_computing_structure_refinement 'olex2.refine 1.3 (Bourhis et al., 2015)'
_computing_structure_solution 'SHELXT 2018/2 (Sheldrick, 2018)'
_diffrn_ambient_temperature 188.15
_diffrn_detector 'CCD plate'
_diffrn_measured_fraction_theta_full 0.9985
_diffrn_measured_fraction_theta_max 0.9612
_diffrn_measurement_details
;
List of Runs (angles in degrees, time in seconds):

  # Type    Start    End  Width  t~exp~   \w     \q     \k     \f   Frames
#--------------------------------------------------------------------------
  1  \w   -110.00  70.00   0.50   16.00    --  -20.00  35.00  30.00  360
  2  \w   -110.00  70.00   0.50   16.00    --  -20.00  35.00 120.00  360
;
_diffrn_measurement_device 'abstract diffractometer'
_diffrn_measurement_device_type 'dtrek-CrysAlisPro-abstract goniometer imported rigaku-d*trek images'
_diffrn_measurement_method '\w scans'
_diffrn_orient_matrix_type 'CrysAlisPro convention (1999,Acta A55,543-557)'
_diffrn_orient_matrix_UB_11 -0.0572140000
_diffrn_orient_matrix_UB_12 -0.0131600000
_diffrn_orient_matrix_UB_13 -0.0137720000
_diffrn_orient_matrix_UB_21 0.0303598000
_diffrn_orient_matrix_UB_22 0.0692001000
_diffrn_orient_matrix_UB_23 -0.0057269000
_diffrn_orient_matrix_UB_31 0.0298215000
_diffrn_orient_matrix_UB_32 -0.0105416000
_diffrn_orient_matrix_UB_33 -0.0205514000
_diffrn_radiation_monochromator graphite
_diffrn_radiation_probe x-ray
_diffrn_radiation_type 'Mo K\a'
_diffrn_radiation_wavelength 0.71073
_diffrn_reflns_av_R_equivalents 0.0614
_diffrn_reflns_av_unetI/netI 0.0701
_diffrn_reflns_Laue_measured_fraction_full 0.9985
_diffrn_reflns_Laue_measured_fraction_max 0.9612
_diffrn_reflns_limit_h_max 16
_diffrn_reflns_limit_h_min -12
_diffrn_reflns_limit_k_max 14
_diffrn_reflns_limit_k_min -16
_diffrn_reflns_limit_l_max 40
_diffrn_reflns_limit_l_min -39
_diffrn_reflns_number 30468
_diffrn_reflns_point_group_measured_fraction_full 0.9984
_diffrn_reflns_point_group_measured_fraction_max 0.9276
_diffrn_reflns_theta_full 25.2417
_diffrn_reflns_theta_max 31.17
_diffrn_reflns_theta_min 3.00
_diffrn_source 'fine-focus sealed X-ray tube'
_diffrn_source_type 'Enhance (Mo) X-ray Source'
_exptl_absorpt_coefficient_mu 0.178
_exptl_absorpt_correction_T_max 1.00000
_exptl_absorpt_correction_T_min 0.95203
_exptl_absorpt_correction_type multi-scan
_exptl_absorpt_process_details
;
CrysAlisPro 1.171.42.49 (Rigaku Oxford Diffraction, 2022)
Empirical absorption correction using spherical harmonics,
implemented in SCALE3 ABSPACK scaling algorithm.
;
_exptl_crystal_colour Colorless
_exptl_crystal_density_diffrn 1.174
_exptl_crystal_description needle
_exptl_crystal_F_000 1225.348
_exptl_crystal_recrystallization_method 'Re-crystallisation from solvent: hexane'
_refine_diff_density_max 0.8384
_refine_diff_density_min -0.4986
_refine_diff_density_rms 0.1002
_refine_ls_abs_structure_details 'Flack, H. D. (1983). Acta Cryst. A39, 876-881.'
_refine_ls_abs_structure_Flack 0.05(10)
_refine_ls_d_res_high 0.6865
_refine_ls_d_res_low 6.7990
_refine_ls_goodness_of_fit_ref 1.0291
_refine_ls_hydrogen_treatment constr
_refine_ls_matrix_type full
_refine_ls_number_constraints 47
_refine_ls_number_parameters 233
_refine_ls_number_reflns 6393
_refine_ls_number_restraints 1
_refine_ls_restrained_S_all 1.0291
_refine_ls_R_factor_all 0.1203
_refine_ls_R_factor_gt 0.0732
_refine_ls_shift/su_max 0.0006
_refine_ls_shift/su_mean 0.0000
_refine_ls_structure_factor_coef Fsqd
_refine_ls_weighting_details 'w=1/[\s^2^(Fo^2^)+(0.0785P)^2^+0.9938P] where P=(Fo^2^+2Fc^2^)/3'
_refine_ls_weighting_scheme calc
_refine_ls_wR_factor_gt 0.1499
_refine_ls_wR_factor_ref 0.1700
_reflns_Friedel_coverage 0.893
_reflns_limit_h_max 13
_reflns_limit_h_min -13
_reflns_limit_k_max 14
_reflns_limit_k_min -14
_reflns_limit_l_max 40
_reflns_limit_l_min -39
_reflns_number_gt 4224
_reflns_number_total 6393
_reflns_threshold_expression I>=2u(I)
_cod_data_source_file d3ce01018j4.cif
_cod_data_source_block cmpd_3_188K
_cod_depositor_comments 'Adding full bibliography for 7248340--7248345.cif.'
_cod_original_sg_symbol_Hall ' P 65'
_cod_database_code 7248344
_reflns_odcompleteness_completeness 96.13
_reflns_odcompleteness_iscentric 1
_reflns_odcompleteness_theta 31.11
_olex2_refinement_description
;
1. Fixed Uiso
 At 1.2 times of:
  All C(H) groups, All C(H,H) groups, All N(H) groups
 At 1.5 times of:
  All C(H,H,H) groups
2.a Ternary CH refined with riding coordinates:
 C2(H2), C5(H5), C15(H15)
2.b Secondary CH2 refined with riding coordinates:
 C3(H3a,H3b), C6(H6a,H6b), C7(H7a,H7b)
2.c Aromatic/amide H refined with riding coordinates:
 N1(H1), N2(H2a)
2.d Idealised Me refined as rotating group:
 C8(H8a,H8b,H8c), C9(H9a,H9b,H9c), C12(H12a,H12b,H12c), C13(H13a,H13b,H13c),
 C14(H14a,H14b,H14c), C16(H16a,H16b,H16c), C17(H17a,H17b,H17c)
;
_olex2_submission_special_instructions 'No special instructions were received'
_oxdiff_exptl_absorpt_empirical_details
;
Empirical correction (ABSPACK) includes:
- Absorption correction using spherical harmonics
- Frame scaling
- Detector area scaling
;
_oxdiff_exptl_absorpt_empirical_full_max 1.075
_oxdiff_exptl_absorpt_empirical_full_min 0.926

loop_
_space_group_symop_id
_space_group_symop_operation_xyz
1 x,y,z
2 x-y,x,z+5/6
3 y,-x+y,z+1/6
4 -y,x-y,z+2/3
5 -x+y,-x,z+1/3
6 -x,-y,z+1/2

loop_
_atom_site_label
_atom_site_type_symbol
_atom_site_fract_x
_atom_site_fract_y
_atom_site_fract_z
_atom_site_U_iso_or_equiv
_atom_site_adp_type
_atom_site_occupancy
_atom_site_refinement_flags_posn
C1 C 0.4314(3) 0.2464(3) 0.12848(11) 0.0303(6) Uani 1.000000 .
C2 C 0.3072(3) 0.2302(3) 0.15417(10) 0.0255(6) Uani 1.000000 .
H2 H 0.2831(3) 0.2938(3) 0.14043(10) 0.0306(7) Uiso 1.000000 R
C3 C 0.3380(3) 0.2619(3) 0.20711(10) 0.0280(6) Uani 1.000000 .
H3a H 0.3415(3) 0.1878(3) 0.22229(10) 0.0336(7) Uiso 1.000000 R
H3b H 0.4261(3) 0.3412(3) 0.21027(10) 0.0336(7) Uiso 1.000000 R
C4 C 0.1399(3) 0.0487(3) 0.10540(10) 0.0224(5) Uani 1.000000 .
C5 C 0.0366(3) -0.1013(3) 0.10385(9) 0.0234(5) Uani 1.000000 .
H5 H 0.0130(3) -0.1342(3) 0.13679(9) 0.0281(7) Uiso 1.000000 R
C6 C 0.1062(3) -0.1706(3) 0.08041(11) 0.0325(7) Uani 1.000000 .
H6a H 0.1250(3) -0.1421(3) 0.04725(11) 0.0390(8) Uiso 1.000000 R
H6b H 0.1916(3) -0.1406(3) 0.09630(11) 0.0390(8) Uiso 1.000000 R
C7 C 0.0266(4) -0.3221(3) 0.08185(13) 0.0432(8) Uani 1.000000 .
H7a H -0.0533(4) -0.3521(3) 0.06237(13) 0.0519(10) Uiso 1.000000 R
H7b H 0.0801(4) -0.3563(3) 0.06728(13) 0.0519(10) Uiso 1.000000 R
C8 C 0.1342(6) -0.3357(5) 0.16848(19) 0.0764(15) Uani 1.000000 .
H8a H 0.1213(6) -0.362(3) 0.2016(4) 0.115(2) Uiso 1.000000 GR
H8b H 0.1821(17) -0.373(3) 0.1528(9) 0.115(2) Uiso 1.000000 GR
H8c H 0.1849(16) -0.2395(6) 0.1662(12) 0.115(2) Uiso 1.000000 GR
C9 C 0.6376(4) 0.4117(5) 0.0957(2) 0.0723(15) Uani 1.000000 .
H9a H 0.6986(12) 0.416(4) 0.1201(3) 0.108(2) Uiso 1.000000 GR
H9b H 0.6255(7) 0.345(2) 0.0724(10) 0.108(2) Uiso 1.000000 GR
H9c H 0.6737(18) 0.4977(18) 0.0804(12) 0.108(2) Uiso 1.000000 GR
C10 C -0.1954(3) -0.1494(3) 0.10225(10) 0.0269(6) Uani 1.000000 .
C11 C -0.4345(3) -0.2221(3) 0.08961(12) 0.0379(8) Uani 1.000000 .
C12 C -0.5216(4) -0.2825(9) 0.04617(17) 0.117(3) Uani 1.000000 .
H12a H -0.608(2) -0.292(5) 0.0519(8) 0.175(4) Uiso 1.000000 GR
H12b H -0.481(3) -0.225(3) 0.0191(5) 0.175(4) Uiso 1.000000 GR
H12c H -0.531(5) -0.369(3) 0.0398(12) 0.175(4) Uiso 1.000000 GR
C13 C -0.4848(4) -0.3211(5) 0.12950(18) 0.0666(13) Uani 1.000000 .
H13a H -0.429(2) -0.2820(12) 0.1572(4) 0.100(2) Uiso 1.000000 GR
H13b H -0.5757(12) -0.345(3) 0.1369(8) 0.100(2) Uiso 1.000000 GR
H13c H -0.482(3) -0.3999(14) 0.1201(5) 0.100(2) Uiso 1.000000 GR
C14 C -0.4262(5) -0.0955(5) 0.1026(3) 0.119(3) Uani 1.000000 .
H14a H -0.376(5) -0.063(3) 0.1318(11) 0.178(4) Uiso 1.000000 GR
H14b H -0.382(5) -0.0311(19) 0.0775(9) 0.178(4) Uiso 1.000000 GR
H14c H -0.5151(6) -0.1095(13) 0.107(2) 0.178(4) Uiso 1.000000 GR
C15 C 0.2346(3) 0.2861(3) 0.23379(11) 0.0288(6) Uani 1.000000 .
H15 H 0.1441(3) 0.2174(3) 0.22388(11) 0.0346(7) Uiso 1.000000 R
C16 C 0.2473(4) 0.2757(3) 0.28784(11) 0.0433(8) Uani 1.000000 .
H16a H 0.229(3) 0.1868(8) 0.29580(15) 0.0649(13) Uiso 1.000000 GR
H16b H 0.3368(8) 0.3399(18) 0.29778(17) 0.0649(13) Uiso 1.000000 GR
H16c H 0.1842(18) 0.294(3) 0.30392(12) 0.0649(13) Uiso 1.000000 GR
C17 C 0.2549(4) 0.4241(3) 0.22093(14) 0.0433(8) Uani 1.000000 .
H17a H 0.3457(8) 0.4918(4) 0.2280(8) 0.0649(12) Uiso 1.000000 GR
H17b H 0.238(2) 0.4266(9) 0.1874(2) 0.0649(12) Uiso 1.000000 GR
H17c H 0.1940(18) 0.4407(11) 0.2392(7) 0.0649(12) Uiso 1.000000 GR
N1 N 0.1945(2) 0.0950(2) 0.14823(8) 0.0239(5) Uani 1.000000 .
H1 H 0.1625(2) 0.0437(2) 0.17286(8) 0.0287(6) Uiso 1.000000 R
N2 N -0.0857(2) -0.1316(2) 0.07845(8) 0.0278(5) Uani 1.000000 .
H2a H -0.0881(2) -0.1384(2) 0.04776(8) 0.0334(6) Uiso 1.000000 R
O1 O 0.5095(2) 0.3757(2) 0.11726(11) 0.0572(8) Uani 1.000000 .
O2 O 0.4585(3) 0.1610(3) 0.12141(9) 0.0454(6) Uani 1.000000 .
O3 O 0.1747(2) 0.1193(2) 0.06930(7) 0.0309(5) Uani 1.000000 .
O4 O -0.1980(2) -0.1277(3) 0.14438(8) 0.0431(6) Uani 1.000000 .
O5 O -0.3017(2) -0.1962(3) 0.07273(8) 0.0476(6) Uani 1.000000 .
S1 S -0.02452(11) -0.39579(9) 0.14058(4) 0.0490(3) Uani 1.000000 .

loop_
_atom_site_aniso_label
_atom_site_aniso_U_11
_atom_site_aniso_U_22
_atom_site_aniso_U_33
_atom_site_aniso_U_12
_atom_site_aniso_U_13
_atom_site_aniso_U_23
C1 0.0273(14) 0.0320(16) 0.0284(15) 0.0124(13) 0.0001(12) -0.0046(12)
C2 0.0240(13) 0.0242(13) 0.0257(14) 0.0099(11) -0.0010(11) -0.0023(11)
C3 0.0254(14) 0.0246(14) 0.0294(15) 0.0091(12) -0.0042(11) -0.0044(11)
C4 0.0246(13) 0.0255(13) 0.0224(13) 0.0165(11) 0.0006(11) -0.0005(11)
C5 0.0263(14) 0.0264(13) 0.0155(12) 0.0117(11) -0.0014(10) -0.0015(10)
C6 0.0386(17) 0.0372(17) 0.0272(15) 0.0230(15) 0.0025(13) 0.0005(13)
C7 0.053(2) 0.0374(18) 0.0420(19) 0.0241(17) -0.0104(16) -0.0132(15)
C8 0.098(4) 0.076(3) 0.062(3) 0.048(3) -0.024(3) 0.007(2)
C9 0.036(2) 0.057(3) 0.104(4) 0.0086(19) 0.033(2) -0.001(3)
C10 0.0306(15) 0.0281(14) 0.0225(14) 0.0150(12) -0.0010(12) 0.0014(12)
C11 0.0246(15) 0.0483(19) 0.0357(16) 0.0144(14) 0.0028(13) 0.0134(15)
C12 0.026(2) 0.225(8) 0.052(3) 0.026(3) -0.007(2) 0.014(4)
C13 0.047(2) 0.075(3) 0.077(3) 0.029(2) 0.021(2) 0.044(3)
C14 0.051(3) 0.056(3) 0.260(9) 0.035(2) -0.015(4) -0.007(4)
C15 0.0265(14) 0.0238(14) 0.0318(15) 0.0093(12) 0.0001(12) -0.0042(12)
C16 0.062(2) 0.0363(18) 0.0256(15) 0.0200(17) 0.0034(15) -0.0078(14)
C17 0.048(2) 0.0326(17) 0.051(2) 0.0219(16) 0.0095(17) -0.0020(15)
N1 0.0266(11) 0.0217(11) 0.0171(11) 0.0073(10) 0.0011(9) 0.0025(9)
N2 0.0262(12) 0.0393(14) 0.0135(10) 0.0131(11) -0.0043(9) -0.0040(10)
O1 0.0375(13) 0.0344(13) 0.091(2) 0.0111(11) 0.0308(14) 0.0021(13)
O2 0.0475(14) 0.0493(15) 0.0500(14) 0.0321(12) 0.0059(11) -0.0025(12)
O3 0.0400(12) 0.0319(11) 0.0197(9) 0.0170(10) -0.0015(9) 0.0059(8)
O4 0.0417(13) 0.0755(17) 0.0229(11) 0.0375(13) -0.0056(10) -0.0138(11)
O5 0.0253(11) 0.0813(18) 0.0214(10) 0.0155(12) -0.0019(9) 0.0058(11)
S1 0.0611(6) 0.0318(4) 0.0502(5) 0.0202(4) -0.0011(4) 0.0017(4)

loop_
_atom_type_symbol
_atom_type_scat_dispersion_real
_atom_type_scat_dispersion_imag
_atom_type_scat_Cromer_Mann_a1
_atom_type_scat_Cromer_Mann_a2
_atom_type_scat_Cromer_Mann_a3
_atom_type_scat_Cromer_Mann_a4
_atom_type_scat_Cromer_Mann_b1
_atom_type_scat_Cromer_Mann_b2
_atom_type_scat_Cromer_Mann_b3
_atom_type_scat_Cromer_Mann_b4
_atom_type_scat_Cromer_Mann_c
_atom_type_scat_source
_atom_type_scat_dispersion_source
H 0.00000 0.00000 0.49300 0.32291 0.14019 0.04081 10.51090 26.12570 3.14236 57.79970 0.0030380000826 'International Tables Volume C Table 6.1.1.4 (pp. 500-502)' 'Henke, Gullikson and Davis, At. Data and Nucl. Data Tables, 1993, 54, 2'
C 0.00347 0.00161 2.31000 1.02000 1.58860 0.86500 20.84390 10.20750 0.56870 51.65120 0.215599998832 'International Tables Volume C Table 6.1.1.4 (pp. 500-502)' 'Henke, Gullikson and Davis, At. Data and Nucl. Data Tables, 1993, 54, 2'
S 0.12424 0.12443 6.90530 5.20340 1.43790 1.58630 1.46790 22.21510 0.25360 56.17200 0.866900026798 'International Tables Volume C Table 6.1.1.4 (pp. 500-502)' 'Henke, Gullikson and Davis, At. Data and Nucl. Data Tables, 1993, 54, 2'
O 0.01158 0.00611 3.04850 2.28680 1.54630 0.86700 13.27710 5.70110 0.32390 32.90890 0.250800013542 'International Tables Volume C Table 6.1.1.4 (pp. 500-502)' 'Henke, Gullikson and Davis, At. Data and Nucl. Data Tables, 1993, 54, 2'
N 0.00653 0.00323 12.21260 3.13220 2.01250 1.16630 0.00570 9.89330 28.99750 0.58260 -11.5290002823 'International Tables Volume C Table 6.1.1.4 (pp. 500-502)' 'Henke, Gullikson and Davis, At. Data and Nucl. Data Tables, 1993, 54, 2'

loop_
_geom_angle_atom_site_label_1
_geom_angle_atom_site_label_2
_geom_angle_atom_site_label_3
_geom_angle
_geom_angle_site_symmetry_1
_geom_angle_site_symmetry_3
_geom_angle_publ_flag
O1 C1 C2 108.4(3) . . ?
O2 C1 C2 126.5(3) . . ?
O2 C1 O1 125.0(3) . . ?
H2 C2 C1 108.73(16) . . ?
C3 C2 C1 109.6(2) . . ?
C3 C2 H2 108.73(16) . . ?
N1 C2 C1 110.9(2) . . ?
N1 C2 H2 108.73(15) . . ?
N1 C2 C3 110.1(2) . . ?
H3a C3 C2 108.79(16) . . ?
H3b C3 C2 108.79(15) . . ?
H3b C3 H3a 107.7 . . ?
C15 C3 C2 113.9(2) . . ?
C15 C3 H3a 108.79(16) . . ?
C15 C3 H3b 108.79(15) . . ?
N1 C4 C5 114.9(2) . . ?
O3 C4 C5 122.3(2) . . ?
O3 C4 N1 122.7(2) . . ?
H5 C5 C4 108.51(14) . . ?
C6 C5 C4 106.6(2) . . ?
C6 C5 H5 108.51(15) . . ?
N2 C5 C4 113.4(2) . . ?
N2 C5 H5 108.51(14) . . ?
N2 C5 C6 111.2(2) . . ?
H6a C6 C5 108.62(15) . . ?
H6b C6 C5 108.62(16) . . ?
H6b C6 H6a 107.6 . . ?
C7 C6 C5 114.6(3) . . ?
C7 C6 H6a 108.62(18) . . ?
C7 C6 H6b 108.62(19) . . ?
H7a C7 C6 108.36(19) . . ?
H7b C7 C6 108.36(18) . . ?
H7b C7 H7a 107.4 . . ?
S1 C7 C6 115.7(2) . . ?
S1 C7 H7a 108.36(12) . . ?
S1 C7 H7b 108.36(12) . . ?
H8b C8 H8a 109.5 . . ?
H8c C8 H8a 109.5 . . ?
H8c C8 H8b 109.5 . . ?
S1 C8 H8a 109.5 . . ?
S1 C8 H8b 109.5 . . ?
S1 C8 H8c 109.5 . . ?
H9b C9 H9a 109.5 . . ?
H9c C9 H9a 109.5 . . ?
H9c C9 H9b 109.5 . . ?
O1 C9 H9a 109.5 . . ?
O1 C9 H9b 109.5 . . ?
O1 C9 H9c 109.5 . . ?
O4 C10 N2 124.6(3) . . ?
O5 C10 N2 110.7(2) . . ?
O5 C10 O4 124.8(3) . . ?
C13 C11 C12 109.7(4) . . ?
C14 C11 C12 111.0(5) . . ?
C14 C11 C13 112.6(5) . . ?
O5 C11 C12 102.6(3) . . ?
O5 C11 C13 111.1(3) . . ?
O5 C11 C14 109.5(3) . . ?
H12a C12 C11 109.5 . . ?
H12b C12 C11 109.5 . . ?
H12b C12 H12a 109.5 . . ?
H12c C12 C11 109.5 . . ?
H12c C12 H12a 109.5 . . ?
H12c C12 H12b 109.5 . . ?
H13a C13 C11 109.5 . . ?
H13b C13 C11 109.5 . . ?
H13b C13 H13a 109.5 . . ?
H13c C13 C11 109.5 . . ?
H13c C13 H13a 109.5 . . ?
H13c C13 H13b 109.5 . . ?
H14a C14 C11 109.5 . . ?
H14b C14 C11 109.5 . . ?
H14b C14 H14a 109.5 . . ?
H14c C14 C11 109.5 . . ?
H14c C14 H14a 109.5 . . ?
H14c C14 H14b 109.5 . . ?
H15 C15 C3 108.70(15) . . ?
C16 C15 C3 110.6(3) . . ?
C16 C15 H15 108.70(18) . . ?
C17 C15 C3 110.1(2) . . ?
C17 C15 H15 108.70(18) . . ?
C17 C15 C16 110.1(3) . . ?
H16a C16 C15 109.5 . . ?
H16b C16 C15 109.5 . . ?
H16b C16 H16a 109.5 . . ?
H16c C16 C15 109.5 . . ?
H16c C16 H16a 109.5 . . ?
H16c C16 H16b 109.5 . . ?
H17a C17 C15 109.5 . . ?
H17b C17 C15 109.5 . . ?
H17b C17 H17a 109.5 . . ?
H17c C17 C15 109.5 . . ?
H17c C17 H17a 109.5 . . ?
H17c C17 H17b 109.5 . . ?
C4 N1 C2 121.3(2) . . ?
H1 N1 C2 119.33(14) . . ?
H1 N1 C4 119.33(15) . . ?
C10 N2 C5 121.0(2) . . ?
H2a N2 C5 119.48(14) . . ?
H2a N2 C10 119.48(15) . . ?
C9 O1 C1 116.0(3) . . ?
C11 O5 C10 121.7(2) . . ?
C8 S1 C7 100.7(2) . . ?

loop_
_geom_bond_atom_site_label_1
_geom_bond_atom_site_label_2
_geom_bond_distance
_geom_bond_site_symmetry_2
_geom_bond_publ_flag
C1 C2 1.524(4) . ?
C1 O1 1.333(4) . ?
C1 O2 1.185(4) . ?
C2 H2 0.9800 . ?
C2 C3 1.522(4) . ?
C2 N1 1.451(4) . ?
C3 H3a 0.9700 . ?
C3 H3b 0.9700 . ?
C3 C15 1.542(4) . ?
C4 C5 1.529(4) . ?
C4 N1 1.332(3) . ?
C4 O3 1.229(3) . ?
C5 H5 0.9800 . ?
C5 C6 1.529(4) . ?
C5 N2 1.452(4) . ?
C6 H6a 0.9700 . ?
C6 H6b 0.9700 . ?
C6 C7 1.510(5) . ?
C7 H7a 0.9700 . ?
C7 H7b 0.9700 . ?
C7 S1 1.804(4) . ?
C8 H8a 0.9600 . ?
C8 H8b 0.9600 . ?
C8 H8c 0.9600 . ?
C8 S1 1.775(5) . ?
C9 H9a 0.9600 . ?
C9 H9b 0.9600 . ?
C9 H9c 0.9600 . ?
C9 O1 1.445(4) . ?
C10 N2 1.348(4) . ?
C10 O4 1.206(4) . ?
C10 O5 1.343(4) . ?
C11 C12 1.504(6) . ?
C11 C13 1.487(5) . ?
C11 C14 1.456(6) . ?
C11 O5 1.478(4) . ?
C12 H12a 0.9600 . ?
C12 H12b 0.9600 . ?
C12 H12c 0.9600 . ?
C13 H13a 0.9600 . ?
C13 H13b 0.9600 . ?
C13 H13c 0.9600 . ?
C14 H14a 0.9600 . ?
C14 H14b 0.9600 . ?
C14 H14c 0.9600 . ?
C15 H15 0.9800 . ?
C15 C16 1.527(4) . ?
C15 C17 1.525(5) . ?
C16 H16a 0.9600 . ?
C16 H16b 0.9600 . ?
C16 H16c 0.9600 . ?
C17 H17a 0.9600 . ?
C17 H17b 0.9600 . ?
C17 H17c 0.9600 . ?
N1 H1 0.8600 . ?
N2 H2a 0.8600 . ?

loop_
_geom_torsion_atom_site_label_1
_geom_torsion_atom_site_label_2
_geom_torsion_atom_site_label_3
_geom_torsion_atom_site_label_4
_geom_torsion
_geom_torsion_site_symmetry_1
_geom_torsion_site_symmetry_2
_geom_torsion_site_symmetry_3
_geom_torsion_site_symmetry_4
_geom_torsion_publ_flag
C1 C2 C3 C15 164.3(2) . . . . ?
C1 C2 N1 C4 -65.3(3) . . . . ?
C2 C3 C15 C16 163.2(3) . . . . ?
C2 C3 C15 C17 -75.0(3) . . . . ?
C2 N1 C4 C5 171.3(2) . . . . ?
C2 N1 C4 O3 -4.9(3) . . . . ?
C4 C5 C6 C7 171.8(2) . . . . ?
C4 C5 N2 C10 -96.7(3) . . . . ?
C5 C6 C7 S1 -56.1(3) . . . . ?
C5 N2 C10 O4 8.6(3) . . . . ?
C5 N2 C10 O5 -170.6(3) . . . . ?
C10 O5 C11 C12 -175.7(5) . . . . ?
C10 O5 C11 C13 -58.5(4) . . . . ?
C10 O5 C11 C14 66.5(5) . . . . ?
